data_2311234
loop_
_publ_author_name
'Anuradha, Venkatramu'
'Madan Kumar, S.'
'Siddaraju, B. P.'
'Lokanath, N. K.'
'Nagendra, P.'

_publ_section_title
;
 2-Nitro-benzyl methane-sulfonate.
;
_journal_coeditor_code HB7217
_journal_issue 'Pt 5'
_journal_name_full 'Acta crystallographica. Section E, Structure reports online'
_journal_page_first o616
_journal_paper_doi 10.1107/S160053681400899X
_journal_volume 70
_journal_year 2014
_chemical_formula_iupac 'C8 H9 N O5 S'
_chemical_formula_moiety 'C8 H9 N O5 S'
_chemical_formula_sum 'C8 H9 N O5 S'
_chemical_formula_weight 231.23
_chemical_name_systematic
;
2-Nitrobenzyl methanesulfonate
;
_space_group_IT_number 14
_space_group_name_Hall '-P 2ybc'
_space_group_name_H-M_alt 'P 1 21/c 1'
_symmetry_cell_setting monoclinic
_symmetry_space_group_name_Hall '-P 2ybc'
_symmetry_space_group_name_H-M 'P 1 21/c 1'
_atom_sites_solution_hydrogens geom
_atom_sites_solution_primary direct
_atom_sites_solution_secondary difmap
_cell_angle_alpha 90
_cell_angle_beta 112.235(11)
_cell_angle_gamma 90
_cell_formula_units_Z 4
_cell_length_a 12.414(3)
_cell_length_b 7.967(2)
_cell_length_c 10.994(3)
_cell_measurement_reflns_used 1663
_cell_measurement_temperature 296
_cell_measurement_theta_max 64.5
_cell_measurement_theta_min 3.8
_cell_volume 1006.5(5)
_computing_cell_refinement 'SAINT (Bruker, 2013)'
_computing_data_collection 'APEX2 (Bruker, 2013)'
_computing_data_reduction 'SAINT (Bruker, 2013)'
_computing_molecular_graphics 'Mercury (Macrae <i>et al.</i>, 2008)'
_computing_publication_material 'SHELXL97 (Sheldrick, 2008)'
_computing_structure_refinement 'SHELXL97 (Sheldrick, 2008)'
_computing_structure_solution 'SHELXS97 (Sheldrick, 2008)'
_diffrn_ambient_temperature 296
_diffrn_detector_area_resol_mean 10.7
_diffrn_measured_fraction_theta_full 0.979
_diffrn_measured_fraction_theta_max 0.979
_diffrn_measurement_device_type 'Bruker X8 Proteum CCD'
_diffrn_measurement_method '\f and \w scans'
_diffrn_radiation_monochromator 'Helios multilayer optics'
_diffrn_radiation_source 'Bruker MicroStar microfocus rotating anode'
_diffrn_radiation_type CuK\a
_diffrn_radiation_wavelength 1.54178
_diffrn_reflns_av_R_equivalents 0.0465
_diffrn_reflns_av_sigmaI/netI 0.0357
_diffrn_reflns_limit_h_max 13
_diffrn_reflns_limit_h_min -14
_diffrn_reflns_limit_k_max 9
_diffrn_reflns_limit_k_min -8
_diffrn_reflns_limit_l_max 9
_diffrn_reflns_limit_l_min -12
_diffrn_reflns_number 6524
_diffrn_reflns_reduction_process
;
;
_diffrn_reflns_theta_full 64.51
_diffrn_reflns_theta_max 64.51
_diffrn_reflns_theta_min 3.85
_exptl_absorpt_coefficient_mu 2.936
_exptl_absorpt_correction_T_max 0.578
_exptl_absorpt_correction_T_min 0.552
_exptl_absorpt_correction_type multi-scan
_exptl_absorpt_process_details '(SADABS; Bruker, 2013)'
_exptl_crystal_colour red
_exptl_crystal_density_diffrn 1.526
_exptl_crystal_density_method 'Not Measured'
_exptl_crystal_description block
_exptl_crystal_F_000 480
_exptl_crystal_size_max 0.23
_exptl_crystal_size_mid 0.22
_exptl_crystal_size_min 0.21
_refine_diff_density_max 0.408
_refine_diff_density_min -0.320
_refine_ls_extinction_coef 0.0114(9)
_refine_ls_extinction_expression FC^*^=KFC[1+0.001XFC^2^\L^3^/SIN(2\Q)]^-1/4^
_refine_ls_extinction_method 'SHELXL97 (Sheldrick, 2008)'
_refine_ls_goodness_of_fit_ref 1.080
_refine_ls_hydrogen_treatment constr
_refine_ls_matrix_type full
_refine_ls_number_parameters 138
_refine_ls_number_reflns 1663
_refine_ls_number_restraints 0
_refine_ls_restrained_S_all 1.080
_refine_ls_R_factor_all 0.0475
_refine_ls_R_factor_gt 0.0452
_refine_ls_shift/su_max 0.000
_refine_ls_shift/su_mean 0.000
_refine_ls_structure_factor_coef Fsqd
_refine_ls_weighting_details 'calc w=1/[\s^2^(Fo^2^)+(0.0554P)^2^+0.5912P] where P=(Fo^2^+2Fc^2^)/3'
_refine_ls_weighting_scheme calc
_refine_ls_wR_factor_gt 0.1098
_refine_ls_wR_factor_ref 0.1117
_reflns_number_gt 1541
_reflns_number_total 1663
_reflns_threshold_expression I>2\s(I)
_cod_data_source_file hb7217sup1.cif
_cod_data_source_block I
_cod_original_sg_symbol_H-M 'P 21/c'
_cod_database_code 2311234

loop_
_symmetry_equiv_pos_site_id
_symmetry_equiv_pos_as_xyz
1 x,y,z
2 -x,1/2+y,1/2-z
3 -x,-y,-z
4 x,1/2-y,1/2+z

loop_
_atom_site_aniso_label
_atom_site_aniso_U_11
_atom_site_aniso_U_22
_atom_site_aniso_U_33
_atom_site_aniso_U_12
_atom_site_aniso_U_13
_atom_site_aniso_U_23
S1 0.0457(4) 0.0446(4) 0.0265(3) -0.0009(2) 0.0083(3) -0.0091(2)
O1 0.0821(13) 0.0607(13) 0.0332(10) 0.0016(10) -0.0071(9) 0.0119(8)
O2 0.0803(13) 0.0282(9) 0.0564(12) 0.0036(8) 0.0083(10) 0.0025(7)
O3 0.0555(10) 0.0432(9) 0.0289(8) -0.0069(7) 0.0050(7) -0.0037(7)
O4 0.0670(11) 0.0806(14) 0.0262(9) -0.0037(10) 0.0134(8) -0.0061(8)
O5 0.0595(11) 0.0463(11) 0.0559(11) 0.0051(8) 0.0065(9) -0.0161(8)
N1 0.0376(9) 0.0337(10) 0.0345(10) 0.0023(7) 0.0056(8) 0.0053(8)
C1 0.0322(10) 0.0256(10) 0.0298(10) 0.0008(8) 0.0106(8) 0.0013(8)
C2 0.0463(12) 0.0365(12) 0.0349(12) -0.0059(10) 0.0090(10) -0.0070(9)
C3 0.0668(16) 0.0272(12) 0.0591(16) -0.0085(11) 0.0197(13) -0.0070(11)
C4 0.0712(16) 0.0295(12) 0.0571(16) -0.0019(11) 0.0220(13) 0.0121(11)
C5 0.0531(13) 0.0382(13) 0.0325(11) -0.0006(10) 0.0123(10) 0.0058(9)
C6 0.0339(10) 0.0299(11) 0.0303(10) -0.0002(8) 0.0135(9) -0.0014(8)
C7 0.0465(12) 0.0361(12) 0.0279(11) -0.0004(9) 0.0079(9) -0.0034(8)
C8 0.0529(15) 0.0635(18) 0.0402(14) -0.0060(11) 0.0163(12) -0.0060(11)

loop_
_atom_site_type_symbol
_atom_site_label
_atom_site_fract_x
_atom_site_fract_y
_atom_site_fract_z
_atom_site_U_iso_or_equiv
_atom_site_thermal_displace_type
_atom_site_calc_flag
_atom_site_refinement_flags
_atom_site_occupancy
S S1 0.08637(5) 0.25179(7) 0.06271(5) 0.0405(2) Uani . . 1.000
O O1 0.43500(18) 0.3906(3) 0.69206(16) 0.0672(7) Uani . . 1.000
O O2 0.36003(19) 0.2381(2) 0.52088(19) 0.0601(7) Uani . . 1.000
O O3 0.16548(14) 0.3941(2) 0.15092(14) 0.0458(5) Uani . . 1.000
O O4 0.05351(17) 0.3133(3) -0.06740(15) 0.0592(7) Uani . . 1.000
O O5 0.14617(16) 0.0958(2) 0.09607(18) 0.0584(6) Uani . . 1.000
N N1 0.38559(15) 0.3744(2) 0.57357(17) 0.0376(6) Uani . . 1.000
C C1 0.35397(16) 0.5255(2) 0.49184(19) 0.0295(6) Uani . . 1.000
C C2 0.3940(2) 0.6755(3) 0.5560(2) 0.0411(7) Uani . . 1.000
C C3 0.3686(2) 0.8231(3) 0.4862(3) 0.0523(9) Uani . . 1.000
C C4 0.3040(2) 0.8185(3) 0.3534(3) 0.0533(9) Uani . . 1.000
C C5 0.2634(2) 0.6678(3) 0.2901(2) 0.0424(7) Uani . . 1.000
C C6 0.28708(17) 0.5157(3) 0.35717(19) 0.0310(6) Uani . . 1.000
C C7 0.2405(2) 0.3532(3) 0.2870(2) 0.0387(7) Uani . . 1.000
C C8 -0.0341(2) 0.2504(3) 0.1059(3) 0.0526(9) Uani . . 1.000
H H2 0.43780 0.67660 0.64580 0.0490 Uiso calc R 1.000
H H3 0.39490 0.92490 0.52830 0.0630 Uiso calc R 1.000
H H4 0.28730 0.91790 0.30560 0.0640 Uiso calc R 1.000
H H5 0.21920 0.66820 0.20030 0.0510 Uiso calc R 1.000
H H7A 0.30420 0.28170 0.28830 0.0460 Uiso calc R 1.000
H H7B 0.19630 0.29430 0.32990 0.0460 Uiso calc R 1.000
H H8A -0.01050 0.22110 0.19700 0.0790 Uiso calc R 1.000
H H8B -0.08950 0.16960 0.05320 0.0790 Uiso calc R 1.000
H H8C -0.06920 0.35980 0.09150 0.0790 Uiso calc R 1.000

loop_
_atom_type_symbol
_atom_type_description
_atom_type_scat_dispersion_real
_atom_type_scat_dispersion_imag
_atom_type_scat_source
S S 0.3331 0.5567 'International Tables Vol C Tables 4.2.6.8 and 6.1.1.4'
O O 0.0492 0.0322 'International Tables Vol C Tables 4.2.6.8 and 6.1.1.4'
N N 0.0311 0.0180 'International Tables Vol C Tables 4.2.6.8 and 6.1.1.4'
H H 0.0000 0.0000 'International Tables Vol C Tables 4.2.6.8 and 6.1.1.4'
C C 0.0181 0.0091 'International Tables Vol C Tables 4.2.6.8 and 6.1.1.4'

loop_
_geom_angle_atom_site_label_1
_geom_angle_atom_site_label_2
_geom_angle_atom_site_label_3
_geom_angle
_geom_angle_publ_flag
O3 S1 O4 104.31(11) no
O3 S1 O5 109.14(10) no
O3 S1 C8 103.78(11) no
O4 S1 O5 119.00(13) no
O4 S1 C8 109.28(14) no
O5 S1 C8 110.13(12) no
S1 O3 C7 118.41(14) no
O1 N1 O2 122.6(2) no
O1 N1 C1 118.59(18) no
O2 N1 C1 118.77(17) no
N1 C1 C2 115.91(17) no
N1 C1 C6 121.17(17) no
C2 C1 C6 122.93(18) no
C1 C2 C3 119.6(2) no
C2 C3 C4 119.3(2) no
C3 C4 C5 120.8(2) no
C4 C5 C6 121.7(2) no
C1 C6 C5 115.73(19) no
C1 C6 C7 123.31(19) no
C5 C6 C7 120.95(18) no
O3 C7 C6 107.68(18) no
C1 C2 H2 120.00 no
C3 C2 H2 120.00 no
C2 C3 H3 120.00 no
C4 C3 H3 120.00 no
C3 C4 H4 120.00 no
C5 C4 H4 120.00 no
C4 C5 H5 119.00 no
C6 C5 H5 119.00 no
O3 C7 H7A 110.00 no
O3 C7 H7B 110.00 no
C6 C7 H7A 110.00 no
C6 C7 H7B 110.00 no
H7A C7 H7B 108.00 no
S1 C8 H8A 109.00 no
S1 C8 H8B 110.00 no
S1 C8 H8C 110.00 no
H8A C8 H8B 109.00 no
H8A C8 H8C 109.00 no
H8B C8 H8C 109.00 no

loop_
_geom_bond_atom_site_label_1
_geom_bond_atom_site_label_2
_geom_bond_distance
_geom_bond_publ_flag
S1 O3 1.5715(17) no
S1 O4 1.4181(18) no
S1 O5 1.4227(18) no
S1 C8 1.732(3) no
O1 N1 1.219(2) no
O2 N1 1.215(2) no
O3 C7 1.469(3) no
N1 C1 1.464(2) no
C1 C2 1.381(3) no
C1 C6 1.399(3) no
C2 C3 1.374(3) no
C3 C4 1.375(4) no
C4 C5 1.384(3) no
C5 C6 1.391(3) no
C6 C7 1.506(3) no
C2 H2 0.9300 no
C3 H3 0.9300 no
C4 H4 0.9300 no
C5 H5 0.9300 no
C7 H7A 0.9700 no
C7 H7B 0.9700 no
C8 H8A 0.9600 no
C8 H8B 0.9600 no
C8 H8C 0.9600 no

loop_
_geom_hbond_atom_site_label_D
_geom_hbond_atom_site_label_H
_geom_hbond_atom_site_label_A
_geom_hbond_site_symmetry_A
_geom_hbond_distance_DH
_geom_hbond_distance_HA
_geom_hbond_distance_DA
_geom_hbond_angle_DHA
_geom_hbond_publ_flag
C2 H2 O1 2_656 0.93 2.54 3.266(3) 135 yes
C3 H3 O2 1_565 0.93 2.53 3.335(3) 145 yes
C7 H7B O4 4_555 0.97 2.58 3.539(3) 169 yes
C8 H8A O4 4_555 0.96 2.42 3.374(4) 172 yes

loop_
_geom_torsion_atom_site_label_1
_geom_torsion_atom_site_label_2
_geom_torsion_atom_site_label_3
_geom_torsion_atom_site_label_4
_geom_torsion
_geom_torsion_publ_flag
O4 S1 O3 C7 -163.22(18) no
O5 S1 O3 C7 -35.1(2) no
C8 S1 O3 C7 82.36(19) no
S1 O3 C7 C6 -168.44(15) no
O1 N1 C1 C2 6.4(3) no
O2 N1 C1 C2 -174.7(2) no
O2 N1 C1 C6 5.4(3) no
O1 N1 C1 C6 -173.6(2) no
C6 C1 C2 C3 -0.4(4) no
N1 C1 C6 C5 -179.6(2) no
N1 C1 C2 C3 179.7(2) no
C2 C1 C6 C5 0.5(3) no
C2 C1 C6 C7 -178.4(2) no
N1 C1 C6 C7 1.5(3) no
C1 C2 C3 C4 -0.2(4) no
C2 C3 C4 C5 0.8(4) no
C3 C4 C5 C6 -0.7(4) no
C4 C5 C6 C1 0.1(4) no
C4 C5 C6 C7 179.0(2) no
C1 C6 C7 O3 174.4(2) no
C5 C6 C7 O3 -4.4(3) no
